data_1559103
loop_
_publ_author_name
'Zhang , Guowei'
'Zhang, Lei'
'Lv, Aifeng'
'Yang, Xingzhou'
'Zheng, Yonghao'
'Gu, Wen'
'Xue, Ning'

_publ_section_title
;
 Regiocontrolled Dimerization of Asymmetric Diazaheptacene Derivatives
 Toward X-shaped Porous Semiconductors
;
_journal_name_full 'Chemical Science'
_journal_paper_doi 10.1039/D0SC03744C
_journal_year 2020
_chemical_formula_moiety 'C70 H88 N4 O4 Si2, 0.5(C7 H8)'
_chemical_formula_sum 'C73.5 H92 N4 O4 Si2'
_chemical_formula_weight 1151.69
_space_group_crystal_system triclinic
_space_group_IT_number 2
_space_group_name_Hall '-P 1'
_space_group_name_H-M_alt 'P -1'
_atom_sites_solution_hydrogens geom
_atom_sites_solution_primary dual
_audit_creation_date 2018-09-05
_audit_creation_method
;
Olex2 1.2
(compiled 2018.05.29 svn.r3508 for OlexSys, GUI svn.r5506)
;
_audit_update_record
;
2020-06-29 deposited with the CCDC.	2020-09-16 downloaded from the CCDC.
;
_cell_angle_alpha 96.811(3)
_cell_angle_beta 101.236(3)
_cell_angle_gamma 108.670(3)
_cell_formula_units_Z 2
_cell_length_a 12.4231(4)
_cell_length_b 13.9327(5)
_cell_length_c 21.1782(7)
_cell_measurement_reflns_used 14038
_cell_measurement_temperature 223(2)
_cell_measurement_theta_max 27.5150
_cell_measurement_theta_min 2.0550
_cell_volume 3341.0(2)
_computing_cell_refinement 'CrysAlisPro 1.171.39.9d (Rigaku OD, 2015)'
_computing_data_collection 'CrystalClear (Rigaku Inc., 2007)'
_computing_data_reduction 'CrysAlisPro 1.171.39.9d (Rigaku OD, 2015)'
_computing_molecular_graphics 'Olex2 (Dolomanov et al., 2009)'
_computing_publication_material 'CIFTAB (Sheldrick, 2014)'
_computing_structure_refinement 'ShelXL (Sheldrick, 2015)'
_computing_structure_solution 'ShelXT (Sheldrick, 2015)'
_diffrn_ambient_temperature 223.15
_diffrn_measured_fraction_theta_full 0.999
_diffrn_measured_fraction_theta_max 0.998
_diffrn_measurement_device_type 'MM007-HF CCD(Saturn 724+)'
_diffrn_measurement_method '\w scans at fixed \c = 45\%'
_diffrn_radiation_monochromator Confocal
_diffrn_radiation_type MoK\a
_diffrn_radiation_wavelength 0.71073
_diffrn_reflns_av_R_equivalents 0.0347
_diffrn_reflns_av_unetI/netI 0.0406
_diffrn_reflns_Laue_measured_fraction_full 0.999
_diffrn_reflns_Laue_measured_fraction_max 0.998
_diffrn_reflns_limit_h_max 16
_diffrn_reflns_limit_h_min -16
_diffrn_reflns_limit_k_max 18
_diffrn_reflns_limit_k_min -18
_diffrn_reflns_limit_l_max 27
_diffrn_reflns_limit_l_min -27
_diffrn_reflns_number 43305
_diffrn_reflns_point_group_measured_fraction_full 0.999
_diffrn_reflns_point_group_measured_fraction_max 0.998
_diffrn_reflns_theta_full 25.242
_diffrn_reflns_theta_max 27.484
_diffrn_reflns_theta_min 1.573
_diffrn_source 'Rotating Anode'
_exptl_absorpt_coefficient_mu 0.104
_exptl_absorpt_correction_T_max 1.00000
_exptl_absorpt_correction_T_min 0.93034
_exptl_absorpt_correction_type multi-scan
_exptl_absorpt_process_details
;
CrysAlisPro 1.171.39.9d (Rigaku Oxford Diffraction, 2015)
Empirical absorption correction using spherical harmonics,
 implemented in SCALE3 ABSPACK scaling algorithm.
;
_exptl_crystal_colour black
_exptl_crystal_density_diffrn 1.145
_exptl_crystal_description plate
_exptl_crystal_F_000 1242
_exptl_crystal_size_max 0.463
_exptl_crystal_size_mid 0.439
_exptl_crystal_size_min 0.035
_refine_diff_density_max 0.997
_refine_diff_density_min -0.514
_refine_diff_density_rms 0.054
_refine_ls_extinction_method none
_refine_ls_goodness_of_fit_ref 1.026
_refine_ls_hydrogen_treatment constr
_refine_ls_matrix_type full
_refine_ls_number_parameters 918
_refine_ls_number_reflns 15290
_refine_ls_number_restraints 489
_refine_ls_restrained_S_all 1.057
_refine_ls_R_factor_all 0.1201
_refine_ls_R_factor_gt 0.0818
_refine_ls_shift/su_max 0.001
_refine_ls_shift/su_mean 0.000
_refine_ls_structure_factor_coef Fsqd
_refine_ls_weighting_details 'w=1/[\s^2^(Fo^2^)+(0.1060P)^2^+2.8384P] where P=(Fo^2^+2Fc^2^)/3'
_refine_ls_weighting_scheme calc
_refine_ls_wR_factor_gt 0.2200
_refine_ls_wR_factor_ref 0.2446
_reflns_Friedel_coverage 0.000
_reflns_number_gt 9982
_reflns_number_total 15290
_reflns_threshold_expression 'I > 2\s(I)'
_cod_data_source_file d0sc03744c2.cif
_cod_data_source_block mx7432b
_cod_original_formula_sum 'C73.50 H92 N4 O4 Si2'
_cod_database_code 1559103
_shelx_shelxl_version_number 2016/6
_shelx_space_group_comment
;
The symmetry employed for this shelxl refinement is uniquely defined
by the following loop, which should always be used as a source of
symmetry information in preference to the above space-group names.
They are only intended as comments.
;
_shelx_estimated_absorpt_t_max 0.996
_shelx_estimated_absorpt_t_min 0.954
_olex2_refinement_description
;
1. Fixed Uiso
 At 1.2 times of:
  All C(H) groups, All C(H,H) groups, All C(H,H,H,H) groups, All N(H) groups
 At 1.5 times of:
  All C(H,H,H) groups
2. Restrained distances
 C76-C71 = C76-C75 = C75-C74 = C74-C73 = C73-C72 = C72-C71
 1.39 with sigma of 0.01
 C77-C71
 1.51 with sigma of 0.01
 C27A-C26 = C27-C26 = C28-C27 = C28A-C27A = C29-C28 = C29A-C28A = C30-C29 =
 C30A-C29A
 1.54 with sigma of 0.01
 C56A-C54A = C55A-C54A = C55-C54 = C56-C54 = C52A-C51A = C52-C51 = C53-C51 =
 C53A-C51A
 1.54 with sigma of 0.01
 Si1-C51A = Si1-C51 = Si1-C54A = Si1-C54
 1.88 with sigma of 0.01
 C64A-C62 = C63-C62 = C63A-C62 = C64-C62
 1.54 with sigma of 0.01
 C30-C28
 2.5 with sigma of 0.02
3. Rigid bond restraints
 C19, C20
 with sigma for 1-2 distances of 0.01 and sigma for 1-3 distances of 0.01
4. Uiso/Uaniso restraints and constraints
C77 \\sim C71 \\sim C72 \\sim C76 \\sim C73 \\sim C75 \\sim C74: within 1.7A
with sigma of 0.02 and sigma for terminal atoms of 0.04
C27 \\sim C28 \\sim C29 \\sim C30 \\sim C27A \\sim C28A \\sim C29A \\sim C30A:
within 1.7A with sigma of 0.02 and sigma for terminal atoms of 0.04
C51 \\sim C52 \\sim C53 \\sim C51A \\sim C53A \\sim C52A: within 1.7A with
sigma of 0.02 and sigma for terminal atoms of 0.04
C54 \\sim C55 \\sim C56 \\sim C54A \\sim C55A \\sim C56A: within 1.7A with
sigma of 0.02 and sigma for terminal atoms of 0.04
C62 \\sim C63A \\sim C63 \\sim C64A \\sim C64: within 1.7A with sigma of 0.02
and sigma for terminal atoms of 0.04
Uanis(C77) \\sim Ueq, Uanis(C71) \\sim Ueq, Uanis(C72) \\sim Ueq, Uanis(C76)
\\sim Ueq, Uanis(C73) \\sim Ueq, Uanis(C75) \\sim Ueq, Uanis(C74) \\sim Ueq:
with sigma of 0.01 and sigma for terminal atoms of 0.02
Uanis(C27) \\sim Ueq, Uanis(C28) \\sim Ueq, Uanis(C29) \\sim Ueq, Uanis(C30)
\\sim Ueq, Uanis(C27A) \\sim Ueq, Uanis(C28A) \\sim Ueq, Uanis(C29A) \\sim Ueq,
Uanis(C30A) \\sim Ueq: with sigma of 0.01 and sigma for terminal atoms of 0.02
Uanis(C51) \\sim Ueq, Uanis(C52) \\sim Ueq, Uanis(C53) \\sim Ueq, Uanis(C51A)
\\sim Ueq, Uanis(C53A) \\sim Ueq, Uanis(C52A) \\sim Ueq, Uanis(C54) \\sim Ueq,
Uanis(C55) \\sim Ueq, Uanis(C56) \\sim Ueq, Uanis(C54A) \\sim Ueq, Uanis(C55A)
\\sim Ueq, Uanis(C56A) \\sim Ueq: with sigma of 0.01 and sigma for terminal
atoms of 0.02
Uanis(C63A) \\sim Ueq, Uanis(C63) \\sim Ueq, Uanis(C64A) \\sim Ueq, Uanis(C64)
\\sim Ueq: with sigma of 0.01 and sigma for terminal atoms of 0.02
5. Others
 Sof(H26C)=Sof(H26D)=Sof(C27A)=Sof(H27C)=Sof(H27D)=Sof(C28A)=Sof(H28C)=
 Sof(H28D)=Sof(C29A)=Sof(H29C)=Sof(H29D)=Sof(C30A)=Sof(H30D)=Sof(H30E)=
 Sof(H30F)=1-FVAR(1)
 Sof(H26A)=Sof(H26B)=Sof(C27)=Sof(H27A)=Sof(H27B)=Sof(C28)=Sof(H28A)=Sof(H28B)=
 Sof(C29)=Sof(H29A)=Sof(H29B)=Sof(C30)=Sof(H30A)=Sof(H30B)=Sof(H30C)=FVAR(1)
 Sof(C51A)=Sof(H51A)=Sof(C53A)=Sof(H53D)=Sof(H53E)=Sof(H53F)=Sof(C52A)=
 Sof(H52D)=Sof(H52E)=Sof(H52F)=1-FVAR(2)
 Sof(C51)=Sof(H51)=Sof(C52)=Sof(H52A)=Sof(H52B)=Sof(H52C)=Sof(C53)=Sof(H53A)=
 Sof(H53B)=Sof(H53C)=FVAR(2)
 Sof(C54A)=Sof(H54A)=Sof(C55A)=Sof(H55D)=Sof(H55E)=Sof(H55F)=Sof(C56A)=
 Sof(H56D)=Sof(H56E)=Sof(H56F)=1-FVAR(3)
 Sof(C54)=Sof(H54)=Sof(C55)=Sof(H55A)=Sof(H55B)=Sof(H55C)=Sof(C56)=Sof(H56A)=
 Sof(H56B)=Sof(H56C)=FVAR(3)
 Sof(H62A)=Sof(C64A)=Sof(H64D)=Sof(H64E)=Sof(H64F)=Sof(C63A)=Sof(H63D)=
 Sof(H63E)=Sof(H63F)=1-FVAR(4)
 Sof(H62)=Sof(C63)=Sof(H63A)=Sof(H63B)=Sof(H63C)=Sof(C64)=Sof(H64A)=Sof(H64B)=
 Sof(H64C)=FVAR(4)
 Fixed Sof: C71(0.5) C72(0.5) H72(0.5) C73(0.5) H73(0.5) C74(0.5) H74(0.5)
 C75(0.5) H75(0.5) C76(0.5) H76(0.5) C77(0.5) H77A(0.5) H77B(0.5) H77C(0.5)
6.a Ternary CH refined with riding coordinates:
 C51(H51), C54(H54), C57(H57), C62(H62), C62(H62A), C65(H65), C68(H68),
 C51A(H51A), C54A(H54A)
6.b Secondary CH2 refined with riding coordinates:
 C15(H15A,H15B), C16(H16A,H16B), C17(H17A,H17B), C18(H18A,H18B), C19(H19A,
 H19B), C20(H20A,H20B), C21(H21A,H21B), C23(H23A,H23B), C24(H24A,H24B),
 C25(H25A,H25B), C26(H26A,H26B), C26(H26C,H26D), C27(H27A,H27B), C28(H28A,H28B),
  C29(H29A,H29B), C27A(H27C,H27D), C28A(H28C,H28D), C29A(H29C,H29D)
6.c Aromatic/amide H refined with riding coordinates:
 N3(H3), N4(H4), C3(H3A), C4(H4A), C32(H32), C36(H36), C38(H38), C39(H39),
 C40(H40), C41(H41), C43(H43), C47(H47), C72(H72), C73(H73), C74(H74), C75(H75),
  C76(H76)
6.d Idealised Me refined as rotating group:
 C22(H22A,H22B,H22C), C30(H30A,H30B,H30C), C52(H52A,H52B,H52C), C53(H53A,H53B,
 H53C), C55(H55A,H55B,H55C), C56(H56A,H56B,H56C), C58(H58A,H58B,H58C), C59(H59A,
 H59B,H59C), C63(H63A,H63B,H63C), C64(H64A,H64B,H64C), C66(H66A,H66B,H66C),
 C67(H67A,H67B,H67C), C69(H69A,H69B,H69C), C70(H70A,H70B,H70C), C77(H77A,H77B,
 H77C), C30A(H30D,H30E,H30F), C53A(H53D,H53E,H53F), C52A(H52D,H52E,H52F),
 C55A(H55D,H55E,H55F), C56A(H56D,H56E,H56F), C64A(H64D,H64E,H64F), C63A(H63D,
 H63E,H63F)
;
_olex2_submission_special_instructions 'No special instructions were received'

loop_
_space_group_symop_operation_xyz
'x, y, z'
'-x, -y, -z'

loop_
_atom_site_label
_atom_site_type_symbol
_atom_site_fract_x
_atom_site_fract_y
_atom_site_fract_z
_atom_site_U_iso_or_equiv
_atom_site_adp_type
_atom_site_occupancy
_atom_site_site_symmetry_order
_atom_site_calc_flag
_atom_site_refinement_flags_posn
_atom_site_refinement_flags_adp
_atom_site_refinement_flags_occupancy
_atom_site_disorder_assembly
_atom_site_disorder_group
Si1 Si 0.77940(9) 0.92959(7) 0.78987(4) 0.0583(3) Uani 1 1 d D . . . .
Si2 Si 0.50089(8) 0.62241(8) 0.23117(4) 0.0539(2) Uani 1 1 d . . . . .
O1 O -0.15534(19) 0.35026(19) 0.70323(11) 0.0593(6) Uani 1 1 d . . . . .
O2 O 0.22450(17) 0.51498(15) 0.70220(9) 0.0443(5) Uani 1 1 d . . . . .
O3 O 0.06635(17) 0.38051(15) 0.35184(9) 0.0459(5) Uani 1 1 d . . . . .
O4 O -0.31091(17) 0.21597(18) 0.35805(11) 0.0585(6) Uani 1 1 d . . . . .
N1 N 0.0341(2) 0.43337(18) 0.70179(11) 0.0417(5) Uani 1 1 d . . . . .
N2 N -0.12166(19) 0.29801(17) 0.35592(11) 0.0399(5) Uani 1 1 d . . . . .
N3 N 0.28916(17) 0.53138(16) 0.59221(10) 0.0336(4) Uani 1 1 d . . . . .
H3 H 0.308964 0.546279 0.634894 0.040 Uiso 1 1 calc R . . . .
N4 N 0.23054(17) 0.47461(16) 0.45930(10) 0.0338(4) Uani 1 1 d . . . . .
H4 H 0.212627 0.453232 0.417010 0.041 Uiso 1 1 calc R . . . .
C1 C -0.0837(2) 0.3745(2) 0.67043(14) 0.0430(6) Uani 1 1 d . . . . .
C2 C -0.1133(2) 0.3448(2) 0.59806(14) 0.0395(6) Uani 1 1 d . . . . .
C3 C -0.2285(2) 0.2844(2) 0.56446(15) 0.0440(6) Uani 1 1 d . . . . .
H3A H -0.285811 0.262285 0.587953 0.053 Uiso 1 1 calc R . . . .
C4 C -0.2584(2) 0.2571(2) 0.49677(15) 0.0451(7) Uani 1 1 d . . . . .
H4A H -0.335918 0.216191 0.474475 0.054 Uiso 1 1 calc R . . . .
C5 C -0.1745(2) 0.2899(2) 0.46137(14) 0.0399(6) Uani 1 1 d . . . . .
C6 C -0.2097(2) 0.2639(2) 0.38902(14) 0.0436(6) Uani 1 1 d . . . . .
C7 C -0.0043(2) 0.35432(19) 0.38607(13) 0.0374(6) Uani 1 1 d . . . . .
C8 C 0.0293(2) 0.38162(18) 0.45793(12) 0.0330(5) Uani 1 1 d . . . . .
C9 C 0.1449(2) 0.44157(18) 0.49133(12) 0.0313(5) Uani 1 1 d . . . . .
C10 C 0.1767(2) 0.47100(18) 0.56241(12) 0.0308(5) Uani 1 1 d . . . . .
C11 C 0.0921(2) 0.43763(18) 0.59772(12) 0.0325(5) Uani 1 1 d . . . . .
C12 C 0.1235(2) 0.4649(2) 0.66956(13) 0.0369(6) Uani 1 1 d . . . . .
C13 C -0.0264(2) 0.37673(19) 0.56356(13) 0.0341(5) Uani 1 1 d . . . . .
C14 C -0.0574(2) 0.34879(18) 0.49418(13) 0.0342(5) Uani 1 1 d . . . . .
C15 C 0.0636(3) 0.4636(2) 0.77405(14) 0.0484(7) Uani 1 1 d . . . . .
H15A H -0.000007 0.481478 0.787189 0.058 Uiso 1 1 calc R . . . .
H15B H 0.134998 0.525120 0.788406 0.058 Uiso 1 1 calc R . . . .
C16 C 0.0825(3) 0.3788(3) 0.80778(15) 0.0597(8) Uani 1 1 d . . . . .
H16A H 0.149237 0.363803 0.796695 0.072 Uiso 1 1 calc R . . . .
H16B H 0.012947 0.315984 0.791364 0.072 Uiso 1 1 calc R . . . .
C17 C 0.1058(4) 0.4070(4) 0.88202(18) 0.0831(12) Uani 1 1 d . . . . .
H17A H 0.041873 0.427109 0.892841 0.100 Uiso 1 1 calc R . . . .
H17B H 0.178532 0.466945 0.898600 0.100 Uiso 1 1 calc R . . . .
C18 C 0.1165(6) 0.3196(4) 0.9168(2) 0.1109(18) Uani 1 1 d . . . . .
H18A H 0.046753 0.258143 0.896674 0.133 Uiso 1 1 calc R . . . .
H18B H 0.184352 0.303805 0.908231 0.133 Uiso 1 1 calc R . . . .
C19 C 0.1293(8) 0.3371(6) 0.9878(3) 0.155(3) Uani 1 1 d . U . . .
H19A H 0.201152 0.396326 1.008614 0.186 Uiso 1 1 calc R . . . .
H19B H 0.138574 0.276508 1.004023 0.186 Uiso 1 1 calc R . . . .
C20 C 0.0268(8) 0.3574(5) 1.0089(3) 0.143(3) Uani 1 1 d . U . . .
H20A H 0.046733 0.374675 1.056904 0.172 Uiso 1 1 calc R . . . .
H20B H 0.018287 0.418238 0.992606 0.172 Uiso 1 1 calc R . . . .
C21 C -0.0850(7) 0.2745(6) 0.9872(3) 0.138(2) Uani 1 1 d . . . . .
H21A H -0.076044 0.211022 0.998853 0.166 Uiso 1 1 calc R . . . .
H21B H -0.111533 0.262930 0.939310 0.166 Uiso 1 1 calc R . . . .
C22 C -0.1780(9) 0.2980(6) 1.0181(4) 0.178(3) Uani 1 1 d . . . . .
H22A H -0.251663 0.240270 1.002564 0.268 Uiso 1 1 calc GR . . . .
H22B H -0.188649 0.359782 1.005679 0.268 Uiso 1 1 calc GR . . . .
H22C H -0.152486 0.308695 1.065476 0.268 Uiso 1 1 calc GR . . . .
C23 C -0.1589(3) 0.2759(2) 0.28326(14) 0.0462(7) Uani 1 1 d . . . . .
H23A H -0.098721 0.323262 0.266580 0.055 Uiso 1 1 calc R . . . .
H23B H -0.231545 0.289914 0.269748 0.055 Uiso 1 1 calc R . . . .
C24 C -0.1792(3) 0.1650(2) 0.25171(14) 0.0516(7) Uani 1 1 d . . . . .
H24A H -0.106307 0.150761 0.263598 0.062 Uiso 1 1 calc R . . . .
H24B H -0.238807 0.116790 0.268231 0.062 Uiso 1 1 calc R . . . .
C25 C -0.2196(3) 0.1490(3) 0.17716(15) 0.0584(8) Uani 1 1 d . . . . .
H25A H -0.281370 0.178069 0.166186 0.070 Uiso 1 1 calc R . . . .
H25B H -0.153553 0.187082 0.160382 0.070 Uiso 1 1 calc R . . . .
C26 C -0.2659(4) 0.0361(3) 0.14277(16) 0.0686(10) Uani 1 1 d D . . . .
H26A H -0.323272 -0.004082 0.164251 0.082 Uiso 0.713(11) 1 calc R . P A 1
H26B H -0.200834 0.010044 0.147752 0.082 Uiso 0.713(11) 1 calc R . P A 1
H26C H -0.344810 0.002167 0.148330 0.082 Uiso 0.287(11) 1 calc R . P A 2
H26D H -0.215089 0.001058 0.162863 0.082 Uiso 0.287(11) 1 calc R . P A 2
C27 C -0.3239(9) 0.0193(6) 0.0693(3) 0.091(2) Uani 0.713(11) 1 d D U P A 1
H27A H -0.261784 0.038195 0.045880 0.109 Uiso 0.713(11) 1 calc R . P A 1
H27B H -0.366944 0.066837 0.063541 0.109 Uiso 0.713(11) 1 calc R . P A 1
C28 C -0.4110(9) -0.0939(6) 0.0358(4) 0.132(3) Uani 0.713(11) 1 d D U P A 1
H28A H -0.470287 -0.116572 0.060640 0.158 Uiso 0.713(11) 1 calc R . P A 1
H28B H -0.451332 -0.094303 -0.008935 0.158 Uiso 0.713(11) 1 calc R . P A 1
C29 C -0.3488(11) -0.1619(7) 0.0340(5) 0.150(3) Uani 0.713(11) 1 d D U P A 1
H29A H -0.317678 -0.171999 0.077868 0.180 Uiso 0.713(11) 1 calc R . P A 1
H29B H -0.284913 -0.138899 0.012165 0.180 Uiso 0.713(11) 1 calc R . P A 1
C30 C -0.4549(13) -0.2649(7) -0.0097(6) 0.163(5) Uani 0.713(11) 1 d D U P A 1
H30A H -0.457103 -0.266615 -0.055900 0.244 Uiso 0.713(11) 1 calc GR . P A 1
H30B H -0.528941 -0.263673 -0.002026 0.244 Uiso 0.713(11) 1 calc GR . P A 1
H30C H -0.441881 -0.325867 0.002701 0.244 Uiso 0.713(11) 1 calc GR . P A 1
C31 C 0.3757(2) 0.57146(18) 0.55919(11) 0.0305(5) Uani 1 1 d . . . . .
C32 C 0.4853(2) 0.63808(19) 0.59130(12) 0.0339(5) Uani 1 1 d . . . . .
H32 H 0.503920 0.659508 0.637115 0.041 Uiso 1 1 calc R . . . .
C33 C 0.5720(2) 0.67566(18) 0.55600(12) 0.0323(5) Uani 1 1 d . . . . .
C34 C 0.6859(2) 0.74470(19) 0.58797(12) 0.0345(5) Uani 1 1 d . . . . .
C35 C 0.7739(2) 0.77620(19) 0.55219(13) 0.0348(5) Uani 1 1 d . . . . .
C36 C 0.8902(2) 0.8391(2) 0.58404(14) 0.0391(6) Uani 1 1 d . . . . .
H36 H 0.910741 0.860529 0.629906 0.047 Uiso 1 1 calc R . . . .
C37 C 0.9757(2) 0.8705(2) 0.54942(15) 0.0415(6) Uani 1 1 d . . . . .
C38 C 1.0950(2) 0.9339(2) 0.58162(17) 0.0490(7) Uani 1 1 d . . . . .
H38 H 1.116935 0.954925 0.627537 0.059 Uiso 1 1 calc R . . . .
C39 C 1.1761(3) 0.9638(2) 0.54664(19) 0.0551(8) Uani 1 1 d . . . . .
H39 H 1.253806 1.004722 0.568575 0.066 Uiso 1 1 calc R . . . .
C40 C 1.1450(3) 0.9339(2) 0.47715(19) 0.0559(8) Uani 1 1 d . . . . .
H40 H 1.202389 0.955620 0.453648 0.067 Uiso 1 1 calc R . . . .
C41 C 1.0335(2) 0.8743(2) 0.44424(16) 0.0483(7) Uani 1 1 d . . . . .
H41 H 1.014554 0.855540 0.398244 0.058 Uiso 1 1 calc R . . . .
C42 C 0.9444(2) 0.8397(2) 0.47892(14) 0.0404(6) Uani 1 1 d . . . . .
C43 C 0.8294(2) 0.7773(2) 0.44713(13) 0.0377(6) Uani 1 1 d . . . . .
H43 H 0.809044 0.757050 0.401186 0.045 Uiso 1 1 calc R . . . .
C44 C 0.7431(2) 0.74388(19) 0.48177(13) 0.0347(5) Uani 1 1 d . . . . .
C45 C 0.6250(2) 0.67884(19) 0.44920(12) 0.0337(5) Uani 1 1 d . . . . .
C46 C 0.5413(2) 0.64255(18) 0.48559(11) 0.0307(5) Uani 1 1 d . . . . .
C47 C 0.4249(2) 0.57483(19) 0.45373(12) 0.0328(5) Uani 1 1 d . . . . .
H47 H 0.403223 0.553916 0.407811 0.039 Uiso 1 1 calc R . . . .
C48 C 0.3445(2) 0.53999(18) 0.48923(12) 0.0309(5) Uani 1 1 d . . . . .
C49 C 0.7134(2) 0.7907(2) 0.65632(13) 0.0389(6) Uani 1 1 d . . . . .
C50 C 0.7375(2) 0.8385(2) 0.71124(14) 0.0474(7) Uani 1 1 d . . . . .
C51 C 0.6549(6) 0.9130(7) 0.8276(4) 0.069(2) Uani 0.517(13) 1 d D U P B 1
H51 H 0.649988 0.857905 0.853631 0.083 Uiso 0.517(13) 1 calc R . P B 1
C52 C 0.6727(15) 1.0141(10) 0.8732(6) 0.095(4) Uani 0.517(13) 1 d D U P B 1
H52A H 0.747810 1.036315 0.904991 0.143 Uiso 0.517(13) 1 calc GR . P B 1
H52B H 0.610426 1.002910 0.895937 0.143 Uiso 0.517(13) 1 calc GR . P B 1
H52C H 0.671078 1.066954 0.847409 0.143 Uiso 0.517(13) 1 calc GR . P B 1
C53 C 0.5406(10) 0.8814(12) 0.7739(5) 0.086(4) Uani 0.517(13) 1 d D U P B 1
H53A H 0.546374 0.933276 0.746722 0.129 Uiso 0.517(13) 1 calc GR . P B 1
H53B H 0.475610 0.875454 0.794070 0.129 Uiso 0.517(13) 1 calc GR . P B 1
H53C H 0.527428 0.815361 0.746936 0.129 Uiso 0.517(13) 1 calc GR . P B 1
C54 C 0.8284(9) 0.8701(7) 0.8584(3) 0.075(3) Uani 0.481(12) 1 d D U P B 1
H54 H 0.758659 0.820312 0.867401 0.090 Uiso 0.481(12) 1 calc R . P B 1
C55 C 0.8968(14) 0.9517(12) 0.9211(5) 0.108(5) Uani 0.481(12) 1 d D U P B 1
H55A H 0.970492 0.995468 0.914515 0.162 Uiso 0.481(12) 1 calc GR . P B 1
H55B H 0.912378 0.917530 0.957325 0.162 Uiso 0.481(12) 1 calc GR . P B 1
H55C H 0.850850 0.993516 0.930951 0.162 Uiso 0.481(12) 1 calc GR . P B 1
C56 C 0.9052(12) 0.8112(13) 0.8367(7) 0.105(5) Uani 0.481(12) 1 d D U P B 1
H56A H 0.859961 0.758996 0.797679 0.158 Uiso 0.481(12) 1 calc GR . P B 1
H56B H 0.930633 0.778294 0.871630 0.158 Uiso 0.481(12) 1 calc GR . P B 1
H56C H 0.973159 0.859188 0.826995 0.158 Uiso 0.481(12) 1 calc GR . P B 1
C57 C 0.8671(3) 1.0582(3) 0.7758(2) 0.0721(10) Uani 1 1 d . . . . .
H57 H 0.885422 1.108945 0.816775 0.087 Uiso 1 1 calc R . . . .
C58 C 0.9836(4) 1.0613(4) 0.7615(3) 0.133(2) Uani 1 1 d . . . . .
H58A H 1.031694 1.048163 0.799013 0.200 Uiso 1 1 calc GR . . . .
H58B H 1.024076 1.128749 0.753037 0.200 Uiso 1 1 calc GR . . . .
H58C H 0.969301 1.008777 0.723276 0.200 Uiso 1 1 calc GR . . . .
C59 C 0.7961(6) 1.0927(4) 0.7216(3) 0.135(2) Uani 1 1 d . . . . .
H59A H 0.776840 1.044751 0.680440 0.202 Uiso 1 1 calc GR . . . .
H59B H 0.841908 1.161291 0.717118 0.202 Uiso 1 1 calc GR . . . .
H59C H 0.724386 1.093858 0.732791 0.202 Uiso 1 1 calc GR . . . .
C60 C 0.5901(2) 0.6524(2) 0.37899(13) 0.0366(6) Uani 1 1 d . . . . .
C61 C 0.5562(2) 0.6320(2) 0.31977(14) 0.0449(6) Uani 1 1 d . . . . .
C62 C 0.3373(3) 0.5866(4) 0.2162(2) 0.0961(16) Uani 1 1 d D U . . .
H62 H 0.328033 0.634853 0.251234 0.115 Uiso 0.691(16) 1 calc R . P C 1
H62A H 0.315942 0.647032 0.230051 0.115 Uiso 0.309(16) 1 calc R . P C 2
C63 C 0.2754(17) 0.4808(8) 0.2297(8) 0.129(5) Uani 0.691(16) 1 d D U P C 1
H63A H 0.271904 0.427827 0.194422 0.194 Uiso 0.691(16) 1 calc GR . P C 1
H63B H 0.196510 0.474567 0.232424 0.194 Uiso 0.691(16) 1 calc GR . P C 1
H63C H 0.318358 0.472471 0.270881 0.194 Uiso 0.691(16) 1 calc GR . P C 1
C64 C 0.2815(7) 0.6146(11) 0.1517(4) 0.118(4) Uani 0.691(16) 1 d D U P C 1
H64A H 0.314437 0.688569 0.154228 0.177 Uiso 0.691(16) 1 calc GR . P C 1
H64B H 0.197368 0.593724 0.146101 0.177 Uiso 0.691(16) 1 calc GR . P C 1
H64C H 0.298094 0.578909 0.114666 0.177 Uiso 0.691(16) 1 calc GR . P C 1
C65 C 0.5695(4) 0.7579(4) 0.2161(2) 0.0804(12) Uani 1 1 d . . . . .
H65 H 0.541807 0.756790 0.168764 0.097 Uiso 1 1 calc R . . . .
C66 C 0.5300(6) 0.8355(5) 0.2551(4) 0.141(3) Uani 1 1 d . . . . .
H66A H 0.446005 0.817812 0.239517 0.212 Uiso 1 1 calc GR . . . .
H66B H 0.570071 0.904668 0.248889 0.212 Uiso 1 1 calc GR . . . .
H66C H 0.549199 0.832926 0.301324 0.212 Uiso 1 1 calc GR . . . .
C67 C 0.7016(4) 0.7939(4) 0.2327(3) 0.0973(15) Uani 1 1 d . . . . .
H67A H 0.730845 0.794489 0.278778 0.146 Uiso 1 1 calc GR . . . .
H67B H 0.732731 0.863040 0.224159 0.146 Uiso 1 1 calc GR . . . .
H67C H 0.726123 0.747337 0.206024 0.146 Uiso 1 1 calc GR . . . .
C68 C 0.5576(3) 0.5309(3) 0.18604(17) 0.0688(10) Uani 1 1 d . . . . .
H68 H 0.643538 0.557552 0.204553 0.083 Uiso 1 1 calc R . . . .
C69 C 0.5146(4) 0.4209(4) 0.1978(2) 0.0889(13) Uani 1 1 d . . . . .
H69A H 0.517244 0.422310 0.243973 0.133 Uiso 1 1 calc GR . . . .
H69B H 0.564502 0.385022 0.184864 0.133 Uiso 1 1 calc GR . . . .
H69C H 0.434599 0.385145 0.171983 0.133 Uiso 1 1 calc GR . . . .
C70 C 0.5401(6) 0.5326(5) 0.1124(2) 0.120(2) Uani 1 1 d . . . . .
H70A H 0.456909 0.507801 0.091409 0.180 Uiso 1 1 calc GR . . . .
H70B H 0.576061 0.488294 0.092725 0.180 Uiso 1 1 calc GR . . . .
H70C H 0.576319 0.602638 0.106449 0.180 Uiso 1 1 calc GR . . . .
C71 C 0.5056(8) 1.0031(10) 0.5393(5) 0.094(3) Uani 0.5 1 d D U P D -1
C72 C 0.4669(17) 1.0720(13) 0.5068(5) 0.070(3) Uani 0.5 1 d D U P D -1
H72 H 0.450836 1.127282 0.527855 0.084 Uiso 0.5 1 calc R . P D -1
C73 C 0.4546(6) 1.0482(6) 0.4380(5) 0.0688(19) Uani 0.5 1 d D U P D -1
H73 H 0.424971 1.090141 0.413352 0.083 Uiso 0.5 1 calc R . P D -1
C74 C 0.4794(10) 0.9741(9) 0.4029(6) 0.092(3) Uani 0.5 1 d D U P D -1
H74 H 0.472795 0.965945 0.357489 0.111 Uiso 0.5 1 calc R . P D -1
C75 C 0.5156(8) 0.9116(9) 0.4416(6) 0.091(3) Uani 0.5 1 d D U P D -1
H75 H 0.528270 0.854845 0.419806 0.109 Uiso 0.5 1 calc R . P D -1
C76 C 0.535(2) 0.9242(16) 0.5089(7) 0.088(4) Uani 0.5 1 d D U P D -1
H76 H 0.566108 0.882225 0.532699 0.106 Uiso 0.5 1 calc R . P D -1
C77 C 0.513(3) 1.040(2) 0.6100(8) 0.244(12) Uani 0.5 1 d D U P D -1
H77A H 0.567183 1.110682 0.624388 0.366 Uiso 0.5 1 calc GR . P D -1
H77B H 0.539402 0.996232 0.636604 0.366 Uiso 0.5 1 calc GR . P D -1
H77C H 0.435597 1.037384 0.614802 0.366 Uiso 0.5 1 calc GR . P D -1
C27A C -0.2701(16) 0.0267(11) 0.0684(4) 0.059(4) Uani 0.287(11) 1 d D U P A 2
H27C H -0.315843 0.066607 0.049422 0.071 Uiso 0.287(11) 1 calc R . P A 2
H27D H -0.190214 0.056875 0.063233 0.071 Uiso 0.287(11) 1 calc R . P A 2
C28A C -0.3245(17) -0.0856(10) 0.0303(6) 0.074(4) Uani 0.287(11) 1 d D U P A 2
H28C H -0.407307 -0.109555 0.031189 0.088 Uiso 0.287(11) 1 calc R . P A 2
H28D H -0.322730 -0.082737 -0.015547 0.088 Uiso 0.287(11) 1 calc R . P A 2
C29A C -0.280(3) -0.1700(15) 0.0472(14) 0.168(7) Uani 0.287(11) 1 d D U P A 2
H29C H -0.284197 -0.182517 0.091347 0.201 Uiso 0.287(11) 1 calc R . P A 2
H29D H -0.199328 -0.156362 0.042668 0.201 Uiso 0.287(11) 1 calc R . P A 2
C30A C -0.372(3) -0.260(2) -0.0078(14) 0.131(8) Uani 0.287(11) 1 d D U P A 2
H30D H -0.398813 -0.231479 -0.044994 0.197 Uiso 0.287(11) 1 calc GR . P A 2
H30E H -0.437964 -0.294806 0.009090 0.197 Uiso 0.287(11) 1 calc GR . P A 2
H30F H -0.336009 -0.308320 -0.021665 0.197 Uiso 0.287(11) 1 calc GR . P A 2
C51A C 0.6351(7) 0.9510(7) 0.7994(5) 0.073(3) Uani 0.483(13) 1 d D U P B 2
H51A H 0.608551 0.975153 0.759130 0.087 Uiso 0.483(13) 1 calc R . P B 2
C53A C 0.5344(12) 0.8505(11) 0.7970(8) 0.098(4) Uani 0.483(13) 1 d D U P B 2
H53D H 0.523668 0.800853 0.757935 0.148 Uiso 0.483(13) 1 calc GR . P B 2
H53E H 0.462684 0.864844 0.795730 0.148 Uiso 0.483(13) 1 calc GR . P B 2
H53F H 0.553288 0.822249 0.835628 0.148 Uiso 0.483(13) 1 calc GR . P B 2
C52A C 0.6447(16) 1.0362(13) 0.8559(7) 0.098(5) Uani 0.483(13) 1 d D U P B 2
H52D H 0.651755 1.011174 0.896757 0.147 Uiso 0.483(13) 1 calc GR . P B 2
H52E H 0.575143 1.054811 0.847212 0.147 Uiso 0.483(13) 1 calc GR . P B 2
H52F H 0.713428 1.096467 0.859234 0.147 Uiso 0.483(13) 1 calc GR . P B 2
C54A C 0.9016(8) 0.8964(6) 0.8447(3) 0.071(3) Uani 0.519(12) 1 d D U P B 2
H54A H 0.964566 0.905190 0.821146 0.085 Uiso 0.519(12) 1 calc R . P B 2
C55A C 0.9589(12) 0.9677(13) 0.9124(5) 0.107(4) Uani 0.519(12) 1 d D U P B 2
H55D H 0.975673 1.039040 0.907699 0.161 Uiso 0.519(12) 1 calc GR . P B 2
H55E H 1.031360 0.957916 0.931453 0.161 Uiso 0.519(12) 1 calc GR . P B 2
H55F H 0.905896 0.951070 0.940884 0.161 Uiso 0.519(12) 1 calc GR . P B 2
C56A C 0.8596(15) 0.7821(8) 0.8517(8) 0.114(5) Uani 0.519(12) 1 d D U P B 2
H56D H 0.794518 0.768510 0.872360 0.171 Uiso 0.519(12) 1 calc GR . P B 2
H56E H 0.923520 0.768138 0.878564 0.171 Uiso 0.519(12) 1 calc GR . P B 2
H56F H 0.834513 0.738002 0.808640 0.171 Uiso 0.519(12) 1 calc GR . P B 2
C64A C 0.2655(15) 0.528(2) 0.1464(6) 0.109(7) Uani 0.309(16) 1 d D U P C 2
H64D H 0.281927 0.573802 0.115417 0.163 Uiso 0.309(16) 1 calc GR . P C 2
H64E H 0.182521 0.505827 0.145026 0.163 Uiso 0.309(16) 1 calc GR . P C 2
H64F H 0.286811 0.468590 0.134722 0.163 Uiso 0.309(16) 1 calc GR . P C 2
C63A C 0.287(3) 0.4971(15) 0.2512(12) 0.085(6) Uani 0.309(16) 1 d D U P C 2
H63D H 0.318132 0.443026 0.241364 0.127 Uiso 0.309(16) 1 calc GR . P C 2
H63E H 0.202187 0.469464 0.235976 0.127 Uiso 0.309(16) 1 calc GR . P C 2
H63F H 0.309156 0.522654 0.298247 0.127 Uiso 0.309(16) 1 calc GR . P C 2

loop_
_atom_site_aniso_label
_atom_site_aniso_U_11
_atom_site_aniso_U_22
_atom_site_aniso_U_33
_atom_site_aniso_U_23
_atom_site_aniso_U_13
_atom_site_aniso_U_12
Si1 0.0650(6) 0.0548(5) 0.0372(4) -0.0058(4) 0.0064(4) 0.0062(4)
Si2 0.0494(5) 0.0834(7) 0.0352(4) 0.0150(4) 0.0121(4) 0.0298(5)
O1 0.0528(12) 0.0748(16) 0.0598(13) 0.0218(12) 0.0317(11) 0.0217(11)
O2 0.0434(11) 0.0530(12) 0.0369(10) 0.0109(8) 0.0127(8) 0.0151(9)
O3 0.0444(11) 0.0482(11) 0.0367(10) 0.0074(8) 0.0076(8) 0.0068(9)
O4 0.0361(11) 0.0613(14) 0.0616(13) 0.0008(11) 0.0002(10) 0.0061(10)
N1 0.0453(13) 0.0461(13) 0.0416(12) 0.0151(10) 0.0195(10) 0.0193(11)
N2 0.0364(11) 0.0346(12) 0.0409(12) 0.0041(9) 0.0015(9) 0.0081(9)
N3 0.0334(11) 0.0363(11) 0.0309(10) 0.0067(8) 0.0092(8) 0.0112(9)
N4 0.0336(11) 0.0349(11) 0.0301(10) 0.0062(8) 0.0080(8) 0.0083(9)
C1 0.0448(15) 0.0447(15) 0.0506(16) 0.0183(13) 0.0216(13) 0.0218(13)
C2 0.0412(14) 0.0361(14) 0.0521(15) 0.0177(12) 0.0192(12) 0.0203(11)
C3 0.0366(14) 0.0439(15) 0.0611(18) 0.0205(13) 0.0217(13) 0.0176(12)
C4 0.0331(13) 0.0378(15) 0.0640(18) 0.0127(13) 0.0112(13) 0.0114(11)
C5 0.0360(13) 0.0310(13) 0.0534(16) 0.0097(11) 0.0094(12) 0.0134(11)
C6 0.0378(14) 0.0359(14) 0.0543(16) 0.0071(12) 0.0052(13) 0.0133(12)
C7 0.0389(14) 0.0293(13) 0.0417(14) 0.0059(11) 0.0046(11) 0.0125(11)
C8 0.0344(13) 0.0276(12) 0.0383(13) 0.0088(10) 0.0082(10) 0.0122(10)
C9 0.0336(12) 0.0266(12) 0.0386(13) 0.0105(10) 0.0115(10) 0.0143(10)
C10 0.0331(12) 0.0270(12) 0.0342(12) 0.0082(9) 0.0080(10) 0.0127(10)
C11 0.0348(13) 0.0302(12) 0.0377(13) 0.0116(10) 0.0117(10) 0.0149(10)
C12 0.0399(14) 0.0360(14) 0.0425(14) 0.0144(11) 0.0152(12) 0.0183(11)
C13 0.0348(13) 0.0292(12) 0.0447(14) 0.0127(10) 0.0130(11) 0.0157(10)
C14 0.0335(12) 0.0261(12) 0.0454(14) 0.0096(10) 0.0094(11) 0.0131(10)
C15 0.0551(17) 0.0546(18) 0.0427(15) 0.0123(13) 0.0229(13) 0.0215(14)
C16 0.071(2) 0.068(2) 0.0494(17) 0.0221(16) 0.0203(16) 0.0289(18)
C17 0.106(3) 0.101(3) 0.051(2) 0.027(2) 0.022(2) 0.043(3)
C18 0.159(5) 0.118(4) 0.071(3) 0.036(3) 0.018(3) 0.069(4)
C19 0.252(9) 0.141(6) 0.089(4) 0.041(4) 0.052(5) 0.079(6)
C20 0.238(9) 0.097(4) 0.111(5) 0.043(4) 0.068(5) 0.059(5)
C21 0.183(7) 0.106(5) 0.119(5) 0.009(4) 0.018(5) 0.057(5)
C22 0.267(11) 0.125(6) 0.182(8) 0.079(6) 0.103(8) 0.074(7)
C23 0.0449(15) 0.0431(15) 0.0425(15) 0.0088(12) -0.0001(12) 0.0111(12)
C24 0.0576(18) 0.0450(17) 0.0464(16) 0.0071(13) 0.0045(14) 0.0158(14)
C25 0.069(2) 0.0538(19) 0.0481(17) 0.0109(14) 0.0090(15) 0.0191(16)
C26 0.089(3) 0.058(2) 0.0486(18) 0.0072(16) 0.0075(18) 0.0192(19)
C27 0.102(5) 0.082(4) 0.064(3) -0.003(3) 0.002(3) 0.016(4)
C28 0.146(6) 0.173(6) 0.081(4) -0.002(4) 0.015(4) 0.078(5)
C29 0.193(7) 0.143(6) 0.106(5) 0.020(5) 0.011(5) 0.064(5)
C30 0.227(12) 0.084(6) 0.118(7) -0.018(5) 0.018(9) 0.004(8)
C31 0.0335(12) 0.0299(12) 0.0321(12) 0.0080(9) 0.0107(10) 0.0142(10)
C32 0.0375(13) 0.0346(13) 0.0300(12) 0.0045(10) 0.0088(10) 0.0135(11)
C33 0.0359(13) 0.0301(12) 0.0335(12) 0.0068(10) 0.0087(10) 0.0150(10)
C34 0.0349(13) 0.0306(12) 0.0372(13) 0.0047(10) 0.0074(10) 0.0119(10)
C35 0.0362(13) 0.0281(12) 0.0430(14) 0.0067(10) 0.0120(11) 0.0139(10)
C36 0.0346(13) 0.0332(13) 0.0479(15) 0.0046(11) 0.0100(11) 0.0109(11)
C37 0.0357(13) 0.0310(13) 0.0611(17) 0.0123(12) 0.0130(12) 0.0144(11)
C38 0.0372(14) 0.0372(15) 0.073(2) 0.0120(14) 0.0112(14) 0.0142(12)
C39 0.0358(15) 0.0438(17) 0.089(2) 0.0198(16) 0.0187(16) 0.0137(13)
C40 0.0410(16) 0.0486(18) 0.093(3) 0.0327(17) 0.0323(17) 0.0196(14)
C41 0.0446(16) 0.0481(17) 0.0669(19) 0.0274(15) 0.0251(14) 0.0234(13)
C42 0.0386(14) 0.0332(13) 0.0600(17) 0.0186(12) 0.0194(13) 0.0192(11)
C43 0.0408(14) 0.0350(13) 0.0450(14) 0.0152(11) 0.0162(12) 0.0177(11)
C44 0.0369(13) 0.0291(12) 0.0434(14) 0.0115(10) 0.0140(11) 0.0148(10)
C45 0.0366(13) 0.0314(12) 0.0366(12) 0.0100(10) 0.0121(10) 0.0138(10)
C46 0.0338(12) 0.0269(12) 0.0339(12) 0.0075(9) 0.0103(10) 0.0121(10)
C47 0.0377(13) 0.0338(13) 0.0286(11) 0.0071(10) 0.0085(10) 0.0145(10)
C48 0.0319(12) 0.0268(12) 0.0345(12) 0.0051(9) 0.0073(10) 0.0117(10)
C49 0.0320(13) 0.0376(14) 0.0422(14) 0.0064(11) 0.0077(11) 0.0071(11)
C50 0.0426(15) 0.0495(17) 0.0402(15) 0.0024(13) 0.0083(12) 0.0063(13)
C51 0.085(5) 0.072(5) 0.051(4) 0.015(3) 0.022(3) 0.024(4)
C52 0.104(9) 0.118(8) 0.078(7) -0.006(6) 0.038(6) 0.057(6)
C53 0.071(6) 0.100(8) 0.095(7) 0.013(6) 0.031(6) 0.037(6)
C54 0.077(5) 0.084(5) 0.050(4) 0.009(4) 0.011(4) 0.013(4)
C55 0.105(9) 0.135(9) 0.053(5) 0.008(6) -0.021(6) 0.029(8)
C56 0.098(9) 0.118(10) 0.089(8) 0.034(7) -0.008(6) 0.038(7)
C57 0.070(2) 0.051(2) 0.074(2) -0.0117(17) 0.0097(19) 0.0055(17)
C58 0.086(3) 0.091(4) 0.183(6) -0.035(4) 0.065(4) -0.018(3)
C59 0.187(6) 0.077(3) 0.124(5) 0.031(3) 0.002(4) 0.042(4)
C60 0.0366(13) 0.0371(14) 0.0413(14) 0.0130(11) 0.0159(11) 0.0143(11)
C61 0.0452(15) 0.0483(16) 0.0407(15) 0.0131(12) 0.0138(12) 0.0125(13)
C62 0.054(2) 0.156(5) 0.072(3) 0.007(3) 0.008(2) 0.038(3)
C63 0.062(6) 0.103(7) 0.183(12) -0.044(7) 0.025(9) 0.005(5)
C64 0.080(5) 0.169(10) 0.095(5) 0.015(6) -0.021(4) 0.059(6)
C65 0.099(3) 0.104(3) 0.077(3) 0.054(2) 0.043(2) 0.062(3)
C66 0.198(7) 0.112(4) 0.196(7) 0.083(5) 0.119(6) 0.105(5)
C67 0.100(3) 0.086(3) 0.124(4) 0.057(3) 0.049(3) 0.032(3)
C68 0.059(2) 0.088(3) 0.0547(19) 0.0000(18) 0.0167(16) 0.0220(19)
C69 0.078(3) 0.084(3) 0.096(3) -0.006(2) 0.015(2) 0.029(2)
C70 0.161(5) 0.145(5) 0.059(3) 0.002(3) 0.052(3) 0.053(4)
C71 0.061(4) 0.105(6) 0.093(5) 0.027(5) 0.020(4) -0.003(4)
C72 0.043(5) 0.072(6) 0.093(7) 0.017(5) 0.019(5) 0.017(4)
C73 0.039(3) 0.059(4) 0.104(5) 0.013(4) 0.019(4) 0.012(3)
C74 0.057(4) 0.102(6) 0.098(6) -0.007(5) 0.024(5) 0.008(4)
C75 0.063(4) 0.093(6) 0.108(6) 0.028(5) 0.021(5) 0.013(4)
C76 0.065(6) 0.088(7) 0.105(7) 0.041(6) 0.015(6) 0.014(5)
C77 0.199(17) 0.271(19) 0.200(16) 0.055(14) 0.016(13) 0.017(14)
C27A 0.070(7) 0.061(6) 0.035(5) 0.008(4) 0.014(5) 0.006(5)
C28A 0.109(7) 0.062(6) 0.047(5) 0.000(4) 0.025(5) 0.027(5)
C29A 0.169(10) 0.168(9) 0.141(9) 0.016(8) 0.031(8) 0.033(7)
C30A 0.167(15) 0.095(11) 0.103(11) -0.018(9) 0.019(12) 0.029(12)
C51A 0.074(5) 0.078(5) 0.058(5) -0.004(4) 0.030(4) 0.016(4)
C53A 0.065(6) 0.116(10) 0.109(9) 0.025(7) 0.025(6) 0.022(6)
C52A 0.089(8) 0.121(9) 0.085(8) -0.021(7) 0.014(6) 0.059(7)
C54A 0.080(5) 0.075(5) 0.047(4) 0.015(3) 0.003(3) 0.019(4)
C55A 0.094(8) 0.140(9) 0.053(5) -0.017(5) -0.020(5) 0.028(7)
C56A 0.121(10) 0.103(8) 0.110(9) 0.046(7) 0.004(7) 0.036(7)
C64A 0.071(8) 0.145(14) 0.091(10) 0.023(10) -0.011(7) 0.029(9)
C63A 0.044(9) 0.088(11) 0.099(11) -0.027(9) 0.020(9) 0.006(8)

loop_
_atom_type_symbol
_atom_type_description
_atom_type_scat_dispersion_real
_atom_type_scat_dispersion_imag
_atom_type_scat_source
C C 0.0033 0.0016 'International Tables Vol C Tables 4.2.6.8 and 6.1.1.4'
H H 0.0000 0.0000 'International Tables Vol C Tables 4.2.6.8 and 6.1.1.4'
N N 0.0061 0.0033 'International Tables Vol C Tables 4.2.6.8 and 6.1.1.4'
O O 0.0106 0.0060 'International Tables Vol C Tables 4.2.6.8 and 6.1.1.4'
Si Si 0.0817 0.0704 'International Tables Vol C Tables 4.2.6.8 and 6.1.1.4'

loop_
_geom_angle_atom_site_label_1
_geom_angle_atom_site_label_2
_geom_angle_atom_site_label_3
_geom_angle
_geom_angle_site_symmetry_1
_geom_angle_site_symmetry_3
_geom_angle_publ_flag
C50 Si1 C54 110.1(3) . . ?
C50 Si1 C57 106.37(16) . . ?
C50 Si1 C51A 105.0(3) . . ?
C50 Si1 C54A 104.7(3) . . ?
C51 Si1 C50 111.6(2) . . ?
C51 Si1 C54 81.5(5) . . ?
C51 Si1 C57 121.8(3) . . ?
C54 Si1 C57 123.8(4) . . ?
C57 Si1 C51A 101.6(3) . . ?
C57 Si1 C54A 100.4(3) . . ?
C54A Si1 C51A 135.9(5) . . ?
C61 Si2 C62 106.07(16) . . ?
C61 Si2 C65 104.88(17) . . ?
C61 Si2 C68 107.72(16) . . ?
C62 Si2 C65 110.1(2) . . ?
C62 Si2 C68 117.6(2) . . ?
C68 Si2 C65 109.64(18) . . ?
C1 N1 C15 116.9(2) . . ?
C12 N1 C1 124.7(2) . . ?
C12 N1 C15 118.4(2) . . ?
C6 N2 C23 116.7(2) . . ?
C7 N2 C6 125.0(2) . . ?
C7 N2 C23 118.3(2) . . ?
C10 N3 H3 117.7 . . ?
C10 N3 C31 124.6(2) . . ?
C31 N3 H3 117.7 . . ?
C9 N4 H4 117.7 . . ?
C9 N4 C48 124.6(2) . . ?
C48 N4 H4 117.7 . . ?
O1 C1 N1 119.6(3) . . ?
O1 C1 C2 123.5(3) . . ?
N1 C1 C2 116.8(2) . . ?
C3 C2 C1 119.2(2) . . ?
C3 C2 C13 120.4(3) . . ?
C13 C2 C1 120.3(2) . . ?
C2 C3 H3A 119.9 . . ?
C4 C3 C2 120.2(3) . . ?
C4 C3 H3A 119.9 . . ?
C3 C4 H4A 119.7 . . ?
C3 C4 C5 120.5(3) . . ?
C5 C4 H4A 119.7 . . ?
C4 C5 C6 119.5(2) . . ?
C4 C5 C14 120.4(3) . . ?
C14 C5 C6 120.1(2) . . ?
O4 C6 N2 120.1(3) . . ?
O4 C6 C5 122.8(3) . . ?
N2 C6 C5 117.1(2) . . ?
O3 C7 N2 119.5(2) . . ?
O3 C7 C8 123.0(2) . . ?
N2 C7 C8 117.5(2) . . ?
C9 C8 C7 120.5(2) . . ?
C9 C8 C14 119.7(2) . . ?
C14 C8 C7 119.8(2) . . ?
N4 C9 C8 122.1(2) . . ?
N4 C9 C10 117.8(2) . . ?
C8 C9 C10 120.2(2) . . ?
N3 C10 C9 117.8(2) . . ?
N3 C10 C11 122.2(2) . . ?
C11 C10 C9 120.0(2) . . ?
C10 C11 C12 120.6(2) . . ?
C10 C11 C13 119.9(2) . . ?
C13 C11 C12 119.5(2) . . ?
O2 C12 N1 119.2(2) . . ?
O2 C12 C11 122.9(2) . . ?
N1 C12 C11 117.8(2) . . ?
C2 C13 C11 120.7(2) . . ?
C2 C13 C14 119.2(2) . . ?
C14 C13 C11 120.1(2) . . ?
C5 C14 C8 120.5(2) . . ?
C5 C14 C13 119.3(2) . . ?
C13 C14 C8 120.2(2) . . ?
N1 C15 H15A 109.1 . . ?
N1 C15 H15B 109.1 . . ?
N1 C15 C16 112.4(3) . . ?
H15A C15 H15B 107.9 . . ?
C16 C15 H15A 109.1 . . ?
C16 C15 H15B 109.1 . . ?
C15 C16 H16A 109.1 . . ?
C15 C16 H16B 109.1 . . ?
C15 C16 C17 112.6(3) . . ?
H16A C16 H16B 107.8 . . ?
C17 C16 H16A 109.1 . . ?
C17 C16 H16B 109.1 . . ?
C16 C17 H17A 108.9 . . ?
C16 C17 H17B 108.9 . . ?
C16 C17 C18 113.5(4) . . ?
H17A C17 H17B 107.7 . . ?
C18 C17 H17A 108.9 . . ?
C18 C17 H17B 108.9 . . ?
C17 C18 H18A 108.0 . . ?
C17 C18 H18B 108.0 . . ?
H18A C18 H18B 107.3 . . ?
C19 C18 C17 117.1(5) . . ?
C19 C18 H18A 108.0 . . ?
C19 C18 H18B 108.0 . . ?
C18 C19 H19A 108.7 . . ?
C18 C19 H19B 108.7 . . ?
C18 C19 C20 114.3(7) . . ?
H19A C19 H19B 107.6 . . ?
C20 C19 H19A 108.7 . . ?
C20 C19 H19B 108.7 . . ?
C19 C20 H20A 108.2 . . ?
C19 C20 H20B 108.2 . . ?
H20A C20 H20B 107.3 . . ?
C21 C20 C19 116.4(7) . . ?
C21 C20 H20A 108.2 . . ?
C21 C20 H20B 108.2 . . ?
C20 C21 H21A 109.2 . . ?
C20 C21 H21B 109.2 . . ?
C20 C21 C22 112.0(7) . . ?
H21A C21 H21B 107.9 . . ?
C22 C21 H21A 109.2 . . ?
C22 C21 H21B 109.2 . . ?
C21 C22 H22A 109.5 . . ?
C21 C22 H22B 109.5 . . ?
C21 C22 H22C 109.5 . . ?
H22A C22 H22B 109.5 . . ?
H22A C22 H22C 109.5 . . ?
H22B C22 H22C 109.5 . . ?
N2 C23 H23A 108.7 . . ?
N2 C23 H23B 108.7 . . ?
N2 C23 C24 114.1(2) . . ?
H23A C23 H23B 107.6 . . ?
C24 C23 H23A 108.7 . . ?
C24 C23 H23B 108.7 . . ?
C23 C24 H24A 109.6 . . ?
C23 C24 H24B 109.6 . . ?
H24A C24 H24B 108.1 . . ?
C25 C24 C23 110.3(2) . . ?
C25 C24 H24A 109.6 . . ?
C25 C24 H24B 109.6 . . ?
C24 C25 H25A 108.8 . . ?
C24 C25 H25B 108.8 . . ?
H25A C25 H25B 107.7 . . ?
C26 C25 C24 113.7(3) . . ?
C26 C25 H25A 108.8 . . ?
C26 C25 H25B 108.8 . . ?
C25 C26 H26A 108.9 . . ?
C25 C26 H26B 108.9 . . ?
C25 C26 H26C 109.5 . . ?
C25 C26 H26D 109.5 . . ?
C25 C26 C27 113.2(4) . . ?
C25 C26 C27A 110.9(6) . . ?
H26A C26 H26B 107.7 . . ?
H26C C26 H26D 108.0 . . ?
C27 C26 H26A 108.9 . . ?
C27 C26 H26B 108.9 . . ?
C27A C26 H26C 109.5 . . ?
C27A C26 H26D 109.5 . . ?
C26 C27 H27A 108.3 . . ?
C26 C27 H27B 108.3 . . ?
C26 C27 C28 116.1(6) . . ?
H27A C27 H27B 107.4 . . ?
C28 C27 H27A 108.3 . . ?
C28 C27 H27B 108.3 . . ?
C27 C28 H28A 109.7 . . ?
C27 C28 H28B 109.7 . . ?
H28A C28 H28B 108.2 . . ?
C29 C28 C27 110.0(8) . . ?
C29 C28 H28A 109.7 . . ?
C29 C28 H28B 109.7 . . ?
C28 C29 H29A 112.0 . . ?
C28 C29 H29B 112.0 . . ?
C28 C29 C30 98.9(7) . . ?
H29A C29 H29B 109.7 . . ?
C30 C29 H29A 112.0 . . ?
C30 C29 H29B 112.0 . . ?
C29 C30 H30A 109.5 . . ?
C29 C30 H30B 109.5 . . ?
C29 C30 H30C 109.5 . . ?
H30A C30 H30B 109.5 . . ?
H30A C30 H30C 109.5 . . ?
H30B C30 H30C 109.5 . . ?
N3 C31 C48 117.1(2) . . ?
C32 C31 N3 122.3(2) . . ?
C32 C31 C48 120.6(2) . . ?
C31 C32 H32 119.7 . . ?
C31 C32 C33 120.6(2) . . ?
C33 C32 H32 119.7 . . ?
C32 C33 C46 118.8(2) . . ?
C34 C33 C32 121.8(2) . . ?
C34 C33 C46 119.4(2) . . ?
C33 C34 C35 120.8(2) . . ?
C33 C34 C49 120.4(2) . . ?
C35 C34 C49 118.6(2) . . ?
C34 C35 C44 119.6(2) . . ?
C36 C35 C34 121.6(2) . . ?
C36 C35 C44 118.8(2) . . ?
C35 C36 H36 119.1 . . ?
C37 C36 C35 121.7(3) . . ?
C37 C36 H36 119.1 . . ?
C36 C37 C38 122.1(3) . . ?
C36 C37 C42 119.5(2) . . ?
C38 C37 C42 118.4(3) . . ?
C37 C38 H38 119.6 . . ?
C39 C38 C37 120.8(3) . . ?
C39 C38 H38 119.6 . . ?
C38 C39 H39 119.6 . . ?
C38 C39 C40 120.7(3) . . ?
C40 C39 H39 119.6 . . ?
C39 C40 H40 119.6 . . ?
C41 C40 C39 120.9(3) . . ?
C41 C40 H40 119.6 . . ?
C40 C41 H41 119.6 . . ?
C40 C41 C42 120.7(3) . . ?
C42 C41 H41 119.6 . . ?
C41 C42 C37 118.5(3) . . ?
C43 C42 C37 119.0(2) . . ?
C43 C42 C41 122.5(3) . . ?
C42 C43 H43 119.1 . . ?
C42 C43 C44 121.9(3) . . ?
C44 C43 H43 119.1 . . ?
C43 C44 C35 119.1(2) . . ?
C43 C44 C45 122.0(2) . . ?
C45 C44 C35 119.0(2) . . ?
C46 C45 C44 120.7(2) . . ?
C46 C45 C60 119.4(2) . . ?
C60 C45 C44 119.9(2) . . ?
C45 C46 C33 120.2(2) . . ?
C45 C46 C47 121.0(2) . . ?
C47 C46 C33 118.8(2) . . ?
C46 C47 H47 119.6 . . ?
C48 C47 C46 120.7(2) . . ?
C48 C47 H47 119.6 . . ?
N4 C48 C31 117.8(2) . . ?
C47 C48 N4 121.8(2) . . ?
C47 C48 C31 120.4(2) . . ?
C50 C49 C34 173.3(3) . . ?
C49 C50 Si1 171.2(3) . . ?
Si1 C51 H51 109.0 . . ?
C52 C51 Si1 110.0(8) . . ?
C52 C51 H51 109.0 . . ?
C53 C51 Si1 109.8(7) . . ?
C53 C51 H51 109.0 . . ?
C53 C51 C52 109.9(9) . . ?
C51 C52 H52A 109.5 . . ?
C51 C52 H52B 109.5 . . ?
C51 C52 H52C 109.5 . . ?
H52A C52 H52B 109.5 . . ?
H52A C52 H52C 109.5 . . ?
H52B C52 H52C 109.5 . . ?
C51 C53 H53A 109.5 . . ?
C51 C53 H53B 109.5 . . ?
C51 C53 H53C 109.5 . . ?
H53A C53 H53B 109.5 . . ?
H53A C53 H53C 109.5 . . ?
H53B C53 H53C 109.5 . . ?
Si1 C54 H54 108.8 . . ?
C55 C54 Si1 111.5(8) . . ?
C55 C54 H54 108.8 . . ?
C55 C54 C56 110.6(11) . . ?
C56 C54 Si1 108.1(8) . . ?
C56 C54 H54 108.8 . . ?
C54 C55 H55A 109.5 . . ?
C54 C55 H55B 109.5 . . ?
C54 C55 H55C 109.5 . . ?
H55A C55 H55B 109.5 . . ?
H55A C55 H55C 109.5 . . ?
H55B C55 H55C 109.5 . . ?
C54 C56 H56A 109.5 . . ?
C54 C56 H56B 109.5 . . ?
C54 C56 H56C 109.5 . . ?
H56A C56 H56B 109.5 . . ?
H56A C56 H56C 109.5 . . ?
H56B C56 H56C 109.5 . . ?
Si1 C57 H57 107.2 . . ?
C58 C57 Si1 113.0(3) . . ?
C58 C57 H57 107.2 . . ?
C58 C57 C59 110.8(5) . . ?
C59 C57 Si1 111.2(3) . . ?
C59 C57 H57 107.2 . . ?
C57 C58 H58A 109.5 . . ?
C57 C58 H58B 109.5 . . ?
C57 C58 H58C 109.5 . . ?
H58A C58 H58B 109.5 . . ?
H58A C58 H58C 109.5 . . ?
H58B C58 H58C 109.5 . . ?
C57 C59 H59A 109.5 . . ?
C57 C59 H59B 109.5 . . ?
C57 C59 H59C 109.5 . . ?
H59A C59 H59B 109.5 . . ?
H59A C59 H59C 109.5 . . ?
H59B C59 H59C 109.5 . . ?
C61 C60 C45 176.7(3) . . ?
C60 C61 Si2 170.2(3) . . ?
Si2 C62 H62 103.6 . . ?
Si2 C62 H62A 111.5 . . ?
C63 C62 Si2 113.8(9) . . ?
C63 C62 H62 103.6 . . ?
C63 C62 C64 117.2(8) . . ?
C64 C62 Si2 112.9(4) . . ?
C64 C62 H62 103.6 . . ?
C64A C62 Si2 115.7(8) . . ?
C64A C62 H62A 111.5 . . ?
C64A C62 C63A 95.8(13) . . ?
C63A C62 Si2 110.0(14) . . ?
C63A C62 H62A 111.4 . . ?
C62 C63 H63A 109.5 . . ?
C62 C63 H63B 109.5 . . ?
C62 C63 H63C 109.5 . . ?
H63A C63 H63B 109.5 . . ?
H63A C63 H63C 109.5 . . ?
H63B C63 H63C 109.5 . . ?
C62 C64 H64A 109.5 . . ?
C62 C64 H64B 109.5 . . ?
C62 C64 H64C 109.5 . . ?
H64A C64 H64B 109.5 . . ?
H64A C64 H64C 109.5 . . ?
H64B C64 H64C 109.5 . . ?
Si2 C65 H65 107.9 . . ?
C66 C65 Si2 111.0(3) . . ?
C66 C65 H65 107.9 . . ?
C67 C65 Si2 112.3(3) . . ?
C67 C65 H65 107.9 . . ?
C67 C65 C66 109.7(5) . . ?
C65 C66 H66A 109.5 . . ?
C65 C66 H66B 109.5 . . ?
C65 C66 H66C 109.5 . . ?
H66A C66 H66B 109.5 . . ?
H66A C66 H66C 109.5 . . ?
H66B C66 H66C 109.5 . . ?
C65 C67 H67A 109.5 . . ?
C65 C67 H67B 109.5 . . ?
C65 C67 H67C 109.5 . . ?
H67A C67 H67B 109.5 . . ?
H67A C67 H67C 109.5 . . ?
H67B C67 H67C 109.5 . . ?
Si2 C68 H68 105.6 . . ?
C69 C68 Si2 114.6(3) . . ?
C69 C68 H68 105.6 . . ?
C69 C68 C70 111.2(4) . . ?
C70 C68 Si2 113.4(3) . . ?
C70 C68 H68 105.6 . . ?
C68 C69 H69A 109.5 . . ?
C68 C69 H69B 109.5 . . ?
C68 C69 H69C 109.5 . . ?
H69A C69 H69B 109.5 . . ?
H69A C69 H69C 109.5 . . ?
H69B C69 H69C 109.5 . . ?
C68 C70 H70A 109.5 . . ?
C68 C70 H70B 109.5 . . ?
C68 C70 H70C 109.5 . . ?
H70A C70 H70B 109.5 . . ?
H70A C70 H70C 109.5 . . ?
H70B C70 H70C 109.5 . . ?
C72 C71 C77 103.8(15) . . ?
C76 C71 C72 124.3(10) . . ?
C76 C71 C77 131.7(15) . . ?
C71 C72 H72 124.1 . . ?
C71 C72 C73 111.8(10) . . ?
C73 C72 H72 124.1 . . ?
C72 C73 H73 115.4 . . ?
C74 C73 C72 129.3(11) . . ?
C74 C73 H73 115.4 . . ?
C73 C74 H74 123.9 . . ?
C73 C74 C75 112.2(11) . . ?
C75 C74 H74 123.9 . . ?
C74 C75 H75 116.8 . . ?
C76 C75 C74 126.4(15) . . ?
C76 C75 H75 116.8 . . ?
C71 C76 H76 122.2 . . ?
C75 C76 C71 115.6(15) . . ?
C75 C76 H76 122.2 . . ?
C71 C77 H77A 109.5 . . ?
C71 C77 H77B 109.5 . . ?
C71 C77 H77C 109.5 . . ?
H77A C77 H77B 109.5 . . ?
H77A C77 H77C 109.5 . . ?
H77B C77 H77C 109.5 . . ?
C26 C27A H27C 109.0 . . ?
C26 C27A H27D 109.0 . . ?
H27C C27A H27D 107.8 . . ?
C28A C27A C26 113.1(9) . . ?
C28A C27A H27C 109.0 . . ?
C28A C27A H27D 109.0 . . ?
C27A C28A H28C 106.4 . . ?
C27A C28A H28D 106.4 . . ?
H28C C28A H28D 106.5 . . ?
C29A C28A C27A 123.8(15) . . ?
C29A C28A H28C 106.4 . . ?
C29A C28A H28D 106.4 . . ?
C28A C29A H29C 112.3 . . ?
C28A C29A H29D 112.3 . . ?
C28A C29A C30A 97.3(16) . . ?
H29C C29A H29D 109.9 . . ?
C30A C29A H29C 112.3 . . ?
C30A C29A H29D 112.3 . . ?
C29A C30A H30D 109.5 . . ?
C29A C30A H30E 109.5 . . ?
C29A C30A H30F 109.5 . . ?
H30D C30A H30E 109.5 . . ?
H30D C30A H30F 109.5 . . ?
H30E C30A H30F 109.5 . . ?
Si1 C51A H51A 104.4 . . ?
C53A C51A Si1 113.5(9) . . ?
C53A C51A H51A 104.4 . . ?
C53A C51A C52A 111.0(12) . . ?
C52A C51A Si1 117.6(8) . . ?
C52A C51A H51A 104.4 . . ?
C51A C53A H53D 109.5 . . ?
C51A C53A H53E 109.5 . . ?
C51A C53A H53F 109.5 . . ?
H53D C53A H53E 109.5 . . ?
H53D C53A H53F 109.5 . . ?
H53E C53A H53F 109.5 . . ?
C51A C52A H52D 109.5 . . ?
C51A C52A H52E 109.5 . . ?
C51A C52A H52F 109.5 . . ?
H52D C52A H52E 109.5 . . ?
H52D C52A H52F 109.5 . . ?
H52E C52A H52F 109.5 . . ?
Si1 C54A H54A 106.2 . . ?
C55A C54A Si1 115.2(8) . . ?
C55A C54A H54A 106.2 . . ?
C55A C54A C56A 110.5(10) . . ?
C56A C54A Si1 111.9(8) . . ?
C56A C54A H54A 106.2 . . ?
C54A C55A H55D 109.5 . . ?
C54A C55A H55E 109.5 . . ?
C54A C55A H55F 109.5 . . ?
H55D C55A H55E 109.5 . . ?
H55D C55A H55F 109.5 . . ?
H55E C55A H55F 109.5 . . ?
C54A C56A H56D 109.5 . . ?
C54A C56A H56E 109.5 . . ?
C54A C56A H56F 109.5 . . ?
H56D C56A H56E 109.5 . . ?
H56D C56A H56F 109.5 . . ?
H56E C56A H56F 109.5 . . ?
C62 C64A H64D 109.5 . . ?
C62 C64A H64E 109.5 . . ?
C62 C64A H64F 109.5 . . ?
H64D C64A H64E 109.5 . . ?
H64D C64A H64F 109.5 . . ?
H64E C64A H64F 109.5 . . ?
C62 C63A H63D 109.5 . . ?
C62 C63A H63E 109.5 . . ?
C62 C63A H63F 109.5 . . ?
H63D C63A H63E 109.5 . . ?
H63D C63A H63F 109.5 . . ?
H63E C63A H63F 109.5 . . ?

loop_
_geom_bond_atom_site_label_1
_geom_bond_atom_site_label_2
_geom_bond_distance
_geom_bond_site_symmetry_2
_geom_bond_publ_flag
Si1 C50 1.842(3) . ?
Si1 C51 1.838(6) . ?
Si1 C54 1.851(7) . ?
Si1 C57 1.869(4) . ?
Si1 C51A 1.953(7) . ?
Si1 C54A 1.938(7) . ?
Si2 C61 1.841(3) . ?
Si2 C62 1.882(4) . ?
Si2 C65 1.901(4) . ?
Si2 C68 1.893(4) . ?
O1 C1 1.222(3) . ?
O2 C12 1.236(3) . ?
O3 C7 1.239(3) . ?
O4 C6 1.222(3) . ?
N1 C1 1.406(4) . ?
N1 C12 1.395(3) . ?
N1 C15 1.478(3) . ?
N2 C6 1.400(4) . ?
N2 C7 1.391(3) . ?
N2 C23 1.482(3) . ?
N3 H3 0.8700 . ?
N3 C10 1.355(3) . ?
N3 C31 1.400(3) . ?
N4 H4 0.8700 . ?
N4 C9 1.359(3) . ?
N4 C48 1.387(3) . ?
C1 C2 1.479(4) . ?
C2 C3 1.398(4) . ?
C2 C13 1.405(4) . ?
C3 H3A 0.9400 . ?
C3 C4 1.382(4) . ?
C4 H4A 0.9400 . ?
C4 C5 1.391(4) . ?
C5 C6 1.475(4) . ?
C5 C14 1.407(4) . ?
C7 C8 1.466(4) . ?
C8 C9 1.399(3) . ?
C8 C14 1.431(3) . ?
C9 C10 1.452(3) . ?
C10 C11 1.398(3) . ?
C11 C12 1.466(3) . ?
C11 C13 1.432(4) . ?
C13 C14 1.417(4) . ?
C15 H15A 0.9800 . ?
C15 H15B 0.9800 . ?
C15 C16 1.508(4) . ?
C16 H16A 0.9800 . ?
C16 H16B 0.9800 . ?
C16 C17 1.521(5) . ?
C17 H17A 0.9800 . ?
C17 H17B 0.9800 . ?
C17 C18 1.523(6) . ?
C18 H18A 0.9800 . ?
C18 H18B 0.9800 . ?
C18 C19 1.464(7) . ?
C19 H19A 0.9800 . ?
C19 H19B 0.9800 . ?
C19 C20 1.524(10) . ?
C20 H20A 0.9800 . ?
C20 H20B 0.9800 . ?
C20 C21 1.439(10) . ?
C21 H21A 0.9800 . ?
C21 H21B 0.9800 . ?
C21 C22 1.534(10) . ?
C22 H22A 0.9700 . ?
C22 H22B 0.9700 . ?
C22 H22C 0.9700 . ?
C23 H23A 0.9800 . ?
C23 H23B 0.9800 . ?
C23 C24 1.529(4) . ?
C24 H24A 0.9800 . ?
C24 H24B 0.9800 . ?
C24 C25 1.527(4) . ?
C25 H25A 0.9800 . ?
C25 H25B 0.9800 . ?
C25 C26 1.523(5) . ?
C26 H26A 0.9800 . ?
C26 H26B 0.9800 . ?
C26 H26C 0.9800 . ?
C26 H26D 0.9800 . ?
C26 C27 1.537(6) . ?
C26 C27A 1.554(9) . ?
C27 H27A 0.9800 . ?
C27 H27B 0.9800 . ?
C27 C28 1.583(8) . ?
C28 H28A 0.9800 . ?
C28 H28B 0.9800 . ?
C28 C29 1.403(8) . ?
C29 H29A 0.9800 . ?
C29 H29B 0.9800 . ?
C29 C30 1.629(8) . ?
C30 H30A 0.9700 . ?
C30 H30B 0.9700 . ?
C30 H30C 0.9700 . ?
C31 C32 1.363(3) . ?
C31 C48 1.432(3) . ?
C32 H32 0.9400 . ?
C32 C33 1.428(3) . ?
C33 C34 1.409(3) . ?
C33 C46 1.444(3) . ?
C34 C35 1.435(4) . ?
C34 C49 1.439(4) . ?
C35 C36 1.407(4) . ?
C35 C44 1.443(4) . ?
C36 H36 0.9400 . ?
C36 C37 1.392(4) . ?
C37 C38 1.438(4) . ?
C37 C42 1.442(4) . ?
C38 H38 0.9400 . ?
C38 C39 1.354(4) . ?
C39 H39 0.9400 . ?
C39 C40 1.421(5) . ?
C40 H40 0.9400 . ?
C40 C41 1.358(4) . ?
C41 H41 0.9400 . ?
C41 C42 1.434(4) . ?
C42 C43 1.393(4) . ?
C43 H43 0.9400 . ?
C43 C44 1.405(3) . ?
C44 C45 1.433(4) . ?
C45 C46 1.414(3) . ?
C45 C60 1.432(3) . ?
C46 C47 1.426(3) . ?
C47 H47 0.9400 . ?
C47 C48 1.367(3) . ?
C49 C50 1.199(4) . ?
C51 H51 0.9900 . ?
C51 C52 1.537(8) . ?
C51 C53 1.535(9) . ?
C52 H52A 0.9700 . ?
C52 H52B 0.9700 . ?
C52 H52C 0.9700 . ?
C53 H53A 0.9700 . ?
C53 H53B 0.9700 . ?
C53 H53C 0.9700 . ?
C54 H54 0.9900 . ?
C54 C55 1.537(9) . ?
C54 C56 1.542(9) . ?
C55 H55A 0.9700 . ?
C55 H55B 0.9700 . ?
C55 H55C 0.9700 . ?
C56 H56A 0.9700 . ?
C56 H56B 0.9700 . ?
C56 H56C 0.9700 . ?
C57 H57 0.9900 . ?
C57 C58 1.524(6) . ?
C57 C59 1.527(7) . ?
C58 H58A 0.9700 . ?
C58 H58B 0.9700 . ?
C58 H58C 0.9700 . ?
C59 H59A 0.9700 . ?
C59 H59B 0.9700 . ?
C59 H59C 0.9700 . ?
C60 C61 1.210(4) . ?
C62 H62 0.9900 . ?
C62 H62A 0.9900 . ?
C62 C63 1.519(8) . ?
C62 C64 1.558(7) . ?
C62 C64A 1.543(9) . ?
C62 C63A 1.549(10) . ?
C63 H63A 0.9700 . ?
C63 H63B 0.9700 . ?
C63 H63C 0.9700 . ?
C64 H64A 0.9700 . ?
C64 H64B 0.9700 . ?
C64 H64C 0.9700 . ?
C65 H65 0.9900 . ?
C65 C66 1.542(7) . ?
C65 C67 1.508(6) . ?
C66 H66A 0.9700 . ?
C66 H66B 0.9700 . ?
C66 H66C 0.9700 . ?
C67 H67A 0.9700 . ?
C67 H67B 0.9700 . ?
C67 H67C 0.9700 . ?
C68 H68 0.9900 . ?
C68 C69 1.522(6) . ?
C68 C70 1.537(5) . ?
C69 H69A 0.9700 . ?
C69 H69B 0.9700 . ?
C69 H69C 0.9700 . ?
C70 H70A 0.9700 . ?
C70 H70B 0.9700 . ?
C70 H70C 0.9700 . ?
C71 C72 1.396(9) . ?
C71 C76 1.393(9) . ?
C71 C77 1.501(10) . ?
C72 H72 0.9400 . ?
C72 C73 1.423(9) . ?
C73 H73 0.9400 . ?
C73 C74 1.351(8) . ?
C74 H74 0.9400 . ?
C74 C75 1.380(9) . ?
C75 H75 0.9400 . ?
C75 C76 1.379(9) . ?
C76 H76 0.9400 . ?
C77 H77A 0.9700 . ?
C77 H77B 0.9700 . ?
C77 H77C 0.9700 . ?
C27A H27C 0.9800 . ?
C27A H27D 0.9800 . ?
C27A C28A 1.539(9) . ?
C28A H28C 0.9800 . ?
C28A H28D 0.9800 . ?
C28A C29A 1.504(10) . ?
C29A H29C 0.9800 . ?
C29A H29D 0.9800 . ?
C29A C30A 1.566(10) . ?
C30A H30D 0.9700 . ?
C30A H30E 0.9700 . ?
C30A H30F 0.9700 . ?
C51A H51A 0.9900 . ?
C51A C53A 1.538(9) . ?
C51A C52A 1.540(9) . ?
C53A H53D 0.9700 . ?
C53A H53E 0.9700 . ?
C53A H53F 0.9700 . ?
C52A H52D 0.9700 . ?
C52A H52E 0.9700 . ?
C52A H52F 0.9700 . ?
C54A H54A 0.9900 . ?
C54A C55A 1.537(8) . ?
C54A C56A 1.544(9) . ?
C55A H55D 0.9700 . ?
C55A H55E 0.9700 . ?
C55A H55F 0.9700 . ?
C56A H56D 0.9700 . ?
C56A H56E 0.9700 . ?
C56A H56F 0.9700 . ?
C64A H64D 0.9700 . ?
C64A H64E 0.9700 . ?
C64A H64F 0.9700 . ?
C63A H63D 0.9700 . ?
C63A H63E 0.9700 . ?
C63A H63F 0.9700 . ?

loop_
_geom_hbond_atom_site_label_D
_geom_hbond_atom_site_label_H
_geom_hbond_atom_site_label_A
_geom_hbond_distance_DH
_geom_hbond_distance_HA
_geom_hbond_distance_DA
_geom_hbond_angle_DHA
_geom_hbond_site_symmetry_A
N3 H3 O2 0.87 1.94 2.619(3) 134.0 .
N4 H4 O3 0.87 1.94 2.613(3) 133.7 .

loop_
_geom_torsion_atom_site_label_1
_geom_torsion_atom_site_label_2
_geom_torsion_atom_site_label_3
_geom_torsion_atom_site_label_4
_geom_torsion
_geom_torsion_site_symmetry_1
_geom_torsion_site_symmetry_2
_geom_torsion_site_symmetry_3
_geom_torsion_site_symmetry_4
_geom_torsion_publ_flag
O1 C1 C2 C3 -1.0(4) . . . . ?
O1 C1 C2 C13 179.2(3) . . . . ?
O3 C7 C8 C9 1.3(4) . . . . ?
O3 C7 C8 C14 179.8(2) . . . . ?
N1 C1 C2 C3 178.6(2) . . . . ?
N1 C1 C2 C13 -1.2(4) . . . . ?
N1 C15 C16 C17 -176.6(3) . . . . ?
N2 C7 C8 C9 -177.5(2) . . . . ?
N2 C7 C8 C14 1.0(3) . . . . ?
N2 C23 C24 C25 178.8(3) . . . . ?
N3 C10 C11 C12 -1.7(3) . . . . ?
N3 C10 C11 C13 178.0(2) . . . . ?
N3 C31 C32 C33 178.7(2) . . . . ?
N3 C31 C48 N4 1.6(3) . . . . ?
N3 C31 C48 C47 -179.1(2) . . . . ?
N4 C9 C10 N3 1.4(3) . . . . ?
N4 C9 C10 C11 -179.0(2) . . . . ?
C1 N1 C12 O2 -178.8(2) . . . . ?
C1 N1 C12 C11 2.1(4) . . . . ?
C1 N1 C15 C16 82.3(3) . . . . ?
C1 C2 C3 C4 179.0(2) . . . . ?
C1 C2 C13 C11 0.5(4) . . . . ?
C1 C2 C13 C14 -178.9(2) . . . . ?
C2 C3 C4 C5 -0.4(4) . . . . ?
C2 C13 C14 C5 0.1(3) . . . . ?
C2 C13 C14 C8 179.1(2) . . . . ?
C3 C2 C13 C11 -179.3(2) . . . . ?
C3 C2 C13 C14 1.3(4) . . . . ?
C3 C4 C5 C6 -177.1(2) . . . . ?
C3 C4 C5 C14 1.8(4) . . . . ?
C4 C5 C6 O4 1.4(4) . . . . ?
C4 C5 C6 N2 -179.5(2) . . . . ?
C4 C5 C14 C8 179.3(2) . . . . ?
C4 C5 C14 C13 -1.6(4) . . . . ?
C6 N2 C7 O3 180.0(2) . . . . ?
C6 N2 C7 C8 -1.2(4) . . . . ?
C6 N2 C23 C24 -78.9(3) . . . . ?
C6 C5 C14 C8 -1.8(4) . . . . ?
C6 C5 C14 C13 177.3(2) . . . . ?
C7 N2 C6 O4 179.0(3) . . . . ?
C7 N2 C6 C5 -0.1(4) . . . . ?
C7 N2 C23 C24 103.9(3) . . . . ?
C7 C8 C9 N4 -1.6(3) . . . . ?
C7 C8 C9 C10 178.1(2) . . . . ?
C7 C8 C14 C5 0.4(3) . . . . ?
C7 C8 C14 C13 -178.6(2) . . . . ?
C8 C9 C10 N3 -178.3(2) . . . . ?
C8 C9 C10 C11 1.3(3) . . . . ?
C9 N4 C48 C31 2.9(3) . . . . ?
C9 N4 C48 C47 -176.4(2) . . . . ?
C9 C8 C14 C5 179.0(2) . . . . ?
C9 C8 C14 C13 -0.1(3) . . . . ?
C9 C10 C11 C12 178.7(2) . . . . ?
C9 C10 C11 C13 -1.6(3) . . . . ?
C10 N3 C31 C32 175.0(2) . . . . ?
C10 N3 C31 C48 -4.6(3) . . . . ?
C10 C11 C12 O2 -2.1(4) . . . . ?
C10 C11 C12 N1 177.0(2) . . . . ?
C10 C11 C13 C2 -178.3(2) . . . . ?
C10 C11 C13 C14 1.1(3) . . . . ?
C11 C13 C14 C5 -179.3(2) . . . . ?
C11 C13 C14 C8 -0.3(3) . . . . ?
C12 N1 C1 O1 179.5(2) . . . . ?
C12 N1 C1 C2 -0.2(4) . . . . ?
C12 N1 C15 C16 -97.8(3) . . . . ?
C12 C11 C13 C2 1.4(3) . . . . ?
C12 C11 C13 C14 -179.2(2) . . . . ?
C13 C2 C3 C4 -1.2(4) . . . . ?
C13 C11 C12 O2 178.2(2) . . . . ?
C13 C11 C12 N1 -2.7(3) . . . . ?
C14 C5 C6 O4 -177.5(3) . . . . ?
C14 C5 C6 N2 1.6(4) . . . . ?
C14 C8 C9 N4 179.9(2) . . . . ?
C14 C8 C9 C10 -0.4(3) . . . . ?
C15 N1 C1 O1 -0.6(4) . . . . ?
C15 N1 C1 C2 179.7(2) . . . . ?
C15 N1 C12 O2 1.4(4) . . . . ?
C15 N1 C12 C11 -177.8(2) . . . . ?
C15 C16 C17 C18 175.9(4) . . . . ?
C16 C17 C18 C19 -175.1(6) . . . . ?
C17 C18 C19 C20 60.8(9) . . . . ?
C18 C19 C20 C21 63.4(8) . . . . ?
C19 C20 C21 C22 172.9(6) . . . . ?
C23 N2 C6 O4 2.0(4) . . . . ?
C23 N2 C6 C5 -177.1(2) . . . . ?
C23 N2 C7 O3 -3.0(4) . . . . ?
C23 N2 C7 C8 175.8(2) . . . . ?
C23 C24 C25 C26 -168.0(3) . . . . ?
C24 C25 C26 C27 171.0(5) . . . . ?
C24 C25 C26 C27A -163.0(8) . . . . ?
C25 C26 C27 C28 -159.6(6) . . . . ?
C25 C26 C27A C28A -175.9(11) . . . . ?
C26 C27 C28 C29 -67.2(11) . . . . ?
C26 C27A C28A C29A -57(2) . . . . ?
C27 C28 C29 C30 -173.4(8) . . . . ?
C31 N3 C10 C9 3.1(3) . . . . ?
C31 N3 C10 C11 -176.5(2) . . . . ?
C31 C32 C33 C34 179.9(2) . . . . ?
C31 C32 C33 C46 0.5(3) . . . . ?
C32 C31 C48 N4 -178.0(2) . . . . ?
C32 C31 C48 C47 1.3(4) . . . . ?
C32 C33 C34 C35 175.9(2) . . . . ?
C32 C33 C34 C49 -8.6(4) . . . . ?
C32 C33 C46 C45 179.6(2) . . . . ?
C32 C33 C46 C47 1.0(3) . . . . ?
C33 C34 C35 C36 -175.4(2) . . . . ?
C33 C34 C35 C44 5.3(3) . . . . ?
C33 C46 C47 C48 -1.4(3) . . . . ?
C34 C33 C46 C45 0.3(3) . . . . ?
C34 C33 C46 C47 -178.4(2) . . . . ?
C34 C35 C36 C37 -179.5(2) . . . . ?
C34 C35 C44 C43 178.4(2) . . . . ?
C34 C35 C44 C45 -1.3(3) . . . . ?
C35 C36 C37 C38 -179.4(2) . . . . ?
C35 C36 C37 C42 1.2(4) . . . . ?
C35 C44 C45 C46 -3.1(3) . . . . ?
C35 C44 C45 C60 175.2(2) . . . . ?
C36 C35 C44 C43 -0.9(3) . . . . ?
C36 C35 C44 C45 179.3(2) . . . . ?
C36 C37 C38 C39 -179.6(3) . . . . ?
C36 C37 C42 C41 179.0(2) . . . . ?
C36 C37 C42 C43 -1.2(4) . . . . ?
C37 C38 C39 C40 0.6(4) . . . . ?
C37 C42 C43 C44 0.2(4) . . . . ?
C38 C37 C42 C41 -0.4(4) . . . . ?
C38 C37 C42 C43 179.3(2) . . . . ?
C38 C39 C40 C41 -0.3(5) . . . . ?
C39 C40 C41 C42 -0.3(4) . . . . ?
C40 C41 C42 C37 0.6(4) . . . . ?
C40 C41 C42 C43 -179.1(3) . . . . ?
C41 C42 C43 C44 179.9(2) . . . . ?
C42 C37 C38 C39 -0.2(4) . . . . ?
C42 C43 C44 C35 0.9(4) . . . . ?
C42 C43 C44 C45 -179.3(2) . . . . ?
C43 C44 C45 C46 177.1(2) . . . . ?
C43 C44 C45 C60 -4.6(4) . . . . ?
C44 C35 C36 C37 -0.2(4) . . . . ?
C44 C45 C46 C33 3.7(3) . . . . ?
C44 C45 C46 C47 -177.7(2) . . . . ?
C45 C46 C47 C48 179.9(2) . . . . ?
C46 C33 C34 C35 -4.8(3) . . . . ?
C46 C33 C34 C49 170.7(2) . . . . ?
C46 C47 C48 N4 179.6(2) . . . . ?
C46 C47 C48 C31 0.3(3) . . . . ?
C48 N4 C9 C8 175.3(2) . . . . ?
C48 N4 C9 C10 -4.4(3) . . . . ?
C48 C31 C32 C33 -1.7(4) . . . . ?
C49 C34 C35 C36 9.1(4) . . . . ?
C49 C34 C35 C44 -170.2(2) . . . . ?
C50 Si1 C51 C52 -154.8(7) . . . . ?
C50 Si1 C51 C53 -33.7(10) . . . . ?
C50 Si1 C54 C55 163.4(8) . . . . ?
C50 Si1 C54 C56 41.5(10) . . . . ?
C50 Si1 C57 C58 -66.1(4) . . . . ?
C50 Si1 C57 C59 59.2(4) . . . . ?
C51 Si1 C54 C55 -86.7(9) . . . . ?
C51 Si1 C54 C56 151.5(10) . . . . ?
C51 Si1 C57 C58 164.6(4) . . . . ?
C51 Si1 C57 C59 -70.0(5) . . . . ?
C54 Si1 C51 C52 96.9(8) . . . . ?
C54 Si1 C51 C53 -142.0(9) . . . . ?
C54 Si1 C57 C58 62.8(5) . . . . ?
C54 Si1 C57 C59 -171.9(5) . . . . ?
C57 Si1 C51 C52 -27.8(8) . . . . ?
C57 Si1 C51 C53 93.3(8) . . . . ?
C57 Si1 C54 C55 36.1(9) . . . . ?
C57 Si1 C54 C56 -85.8(9) . . . . ?
C60 C45 C46 C33 -174.6(2) . . . . ?
C60 C45 C46 C47 4.0(3) . . . . ?
C61 Si2 C62 C63 -64.8(7) . . . . ?
C61 Si2 C62 C64 158.5(6) . . . . ?
C61 Si2 C62 C64A -154.0(12) . . . . ?
C61 Si2 C62 C63A -46.8(11) . . . . ?
C61 Si2 C68 C69 62.8(3) . . . . ?
C61 Si2 C68 C70 -168.0(3) . . . . ?
C62 Si2 C68 C69 -56.8(4) . . . . ?
C62 Si2 C68 C70 72.3(4) . . . . ?
C65 Si2 C62 C63 -177.8(7) . . . . ?
C65 Si2 C62 C64 45.5(7) . . . . ?
C65 Si2 C62 C64A 93.1(13) . . . . ?
C65 Si2 C62 C63A -159.8(11) . . . . ?
C65 Si2 C68 C69 176.4(3) . . . . ?
C65 Si2 C68 C70 -54.4(4) . . . . ?
C68 Si2 C62 C63 55.7(7) . . . . ?
C68 Si2 C62 C64 -81.0(7) . . . . ?
C68 Si2 C62 C64A -33.4(13) . . . . ?
C68 Si2 C62 C63A 73.7(11) . . . . ?
C71 C72 C73 C74 -3(2) . . . . ?
C72 C71 C76 C75 -5(4) . . . . ?
C72 C73 C74 C75 3.7(17) . . . . ?
C73 C74 C75 C76 -5(2) . . . . ?
C74 C75 C76 C71 6(3) . . . . ?
C76 C71 C72 C73 3(3) . . . . ?
C77 C71 C72 C73 -179.8(17) . . . . ?
C77 C71 C76 C75 180(2) . . . . ?
C27A C28A C29A C30A 179.1(17) . . . . ?
C51A Si1 C57 C58 -175.8(5) . . . . ?
C51A Si1 C57 C59 -50.5(5) . . . . ?
C54A Si1 C57 C58 42.6(4) . . . . ?
C54A Si1 C57 C59 168.0(4) . . . . ?
